data_4509972
loop_
_publ_author_name
'Adalder, Tapas Kumar'
'Kumar, Dhurjati Prasad'
'Dastidar, Parthasarathi'

_publ_section_title
;
 High-Throughput Crystal Engineering Based Synthesis of Supramolecular
 Gels: Blue-Emitting Fluorescent Gold Clusters Synthesized and Stabilized
 on the Gel-Bed
;
_journal_issue 1
_journal_name_full 'Crystal Growth &amp; Design'
_journal_page_first 11
_journal_paper_doi 10.1021/cg401466g
_journal_volume 14
_journal_year 2014
_chemical_formula_moiety 'C9.16 H2 O4, C14 H28 N, 2(C14 H32 N), C10 H14 O4, C12 H24 N, 2'
_chemical_formula_sum 'C76 H132 N4 O8'
_chemical_formula_weight 1229.86
_chemical_name_systematic
; 
 ? 
;
_space_group_IT_number 4
_symmetry_cell_setting monoclinic
_symmetry_space_group_name_Hall 'P 2yb'
_symmetry_space_group_name_H-M 'P 1 21 1'
_atom_sites_solution_hydrogens geom
_atom_sites_solution_primary direct
_atom_sites_solution_secondary difmap
_audit_creation_method SHELXL-97
_cell_angle_alpha 90.00
_cell_angle_beta 90.94(3)
_cell_angle_gamma 90.00
_cell_formula_units_Z 2
_cell_length_a 9.2920(19)
_cell_length_b 18.940(4)
_cell_length_c 22.831(5)
_cell_measurement_temperature 293(2)
_cell_volume 4017.5(15)
_computing_cell_refinement 'BRUKER APEX II'
_computing_data_collection 'BRUKER APEX II'
_computing_data_reduction 'BRUKER APEX II'
_computing_molecular_graphics 'MERCURY 2.3, PLATON'
_computing_publication_material 'MERCURY 2.3, PLATON'
_computing_structure_refinement 'SHELXL-97 (Sheldrick, 1997)'
_computing_structure_solution 'SHELXS-97 (Sheldrick, 1990)'
_diffrn_ambient_temperature 293(2)
_diffrn_measured_fraction_theta_full 0.996
_diffrn_measured_fraction_theta_max 0.996
_diffrn_measurement_device_type 'BRUKER CCD AREA DETECTOR'
_diffrn_measurement_method 'PHI-OMEGA SCAN'
_diffrn_radiation_monochromator graphite
_diffrn_radiation_source 'fine-focus sealed tube'
_diffrn_radiation_type MoK\a
_diffrn_radiation_wavelength 0.71073
_diffrn_reflns_av_R_equivalents 0.1163
_diffrn_reflns_av_sigmaI/netI 0.1256
_diffrn_reflns_limit_h_max 11
_diffrn_reflns_limit_h_min -10
_diffrn_reflns_limit_k_max 17
_diffrn_reflns_limit_k_min -22
_diffrn_reflns_limit_l_max 27
_diffrn_reflns_limit_l_min -27
_diffrn_reflns_number 19563
_diffrn_reflns_theta_full 25.50
_diffrn_reflns_theta_max 25.50
_diffrn_reflns_theta_min 0.89
_exptl_absorpt_coefficient_mu 0.064
_exptl_absorpt_correction_T_max 0.995
_exptl_absorpt_correction_T_min 0.977
_exptl_absorpt_correction_type multi-scan
_exptl_absorpt_process_details SADABS
_exptl_crystal_colour COLOURLESS
_exptl_crystal_density_diffrn 1.017
_exptl_crystal_density_method 'not measured'
_exptl_crystal_description 'THIN PLATE'
_exptl_crystal_F_000 1360
_exptl_crystal_size_max 0.45
_exptl_crystal_size_mid 0.30
_exptl_crystal_size_min 0.08
_refine_diff_density_max 0.546
_refine_diff_density_min -0.347
_refine_diff_density_rms 0.092
_refine_ls_abs_structure_details 'Flack H D (1983), Acta Cryst. A39, 876-881'
_refine_ls_abs_structure_Flack 2(3)
_refine_ls_extinction_method none
_refine_ls_goodness_of_fit_ref 1.047
_refine_ls_hydrogen_treatment mixed
_refine_ls_matrix_type full
_refine_ls_number_parameters 794
_refine_ls_number_reflns 11838
_refine_ls_number_restraints 1
_refine_ls_restrained_S_all 1.047
_refine_ls_R_factor_all 0.1453
_refine_ls_R_factor_gt 0.0983
_refine_ls_shift/su_max 0.070
_refine_ls_shift/su_mean 0.017
_refine_ls_structure_factor_coef Fsqd
_refine_ls_weighting_details 'calc w=1/[\s^2^(Fo^2^)+(0.2000P)^2^+0.6022P] where P=(Fo^2^+2Fc^2^)/3'
_refine_ls_weighting_scheme calc
_refine_ls_wR_factor_gt 0.2727
_refine_ls_wR_factor_ref 0.3475
_reflns_number_gt 7256
_reflns_number_total 11838
_reflns_threshold_expression >2sigma(I)
_cod_data_source_file cg401466g_si_002.cif
_cod_data_source_block datam
_cod_depositor_comments
;
The following automatic conversions were performed:

'_symmetry_cell_setting' value 'MONOCLINIC' changed to 'monoclinic'
according to
/usr/data/users/saulius/automatic-downloads/current/ACS/lib/dictionaries/cif_core.dic
dictionary named 'cif_core.dic' version 2.4.2 from
2011-04-26.

'_exptl_absorpt_correction_type' value 'MULTI-SCAN'
changed to 'multi-scan' according to
/usr/data/users/saulius/automatic-downloads/current/ACS/lib/dictionaries/cif_core.dic
dictionary named 'cif_core.dic' version 2.4.2 from 2011-04-26.

Automatic conversion script
Id: cif_fix_values 2281 2013-09-26 08:29:07Z andrius 
;
_cod_original_cell_volume 4017.5(14)
_cod_original_sg_symbol_H-M 'P 21'
_cod_database_code 4509972

loop_
_symmetry_equiv_pos_as_xyz
'x, y, z'
'-x, y+1/2, -z'

loop_
_atom_site_label
_atom_site_type_symbol
_atom_site_fract_x
_atom_site_fract_y
_atom_site_fract_z
_atom_site_U_iso_or_equiv
_atom_site_adp_type
_atom_site_occupancy
_atom_site_symmetry_multiplicity
_atom_site_calc_flag
_atom_site_refinement_flags
N1 N 0.3866(5) 0.6683(2) 0.55974(19) 0.0271(10) Uani 1 1 d .
H1A H 0.3793 0.6221 0.5664 0.041 Uiso 1 1 calc R
H1B H 0.4082 0.6755 0.5224 0.041 Uiso 1 1 calc R
H1C H 0.3032 0.6891 0.5675 0.041 Uiso 1 1 calc R
N2 N -0.1049(5) 0.1713(3) 0.5601(2) 0.0305(11) Uani 1 1 d .
H2A H -0.1077 0.1253 0.5681 0.046 Uiso 1 1 calc R
H2B H -0.0795 0.1775 0.5231 0.046 Uiso 1 1 calc R
H2C H -0.1915 0.1901 0.5655 0.046 Uiso 1 1 calc R
O1 O 0.6063(4) 0.2071(2) 0.55782(17) 0.0332(9) Uani 1 1 d .
O2 O 0.3770(4) 0.2117(2) 0.5847(2) 0.0458(12) Uani 1 1 d .
O3 O 0.3715(4) 0.5243(2) 0.5792(2) 0.0413(11) Uani 1 1 d .
O4 O 0.6017(4) 0.5319(2) 0.55783(15) 0.0295(9) Uani 1 1 d .
C1 C 0.5017(6) 0.2354(3) 0.5833(3) 0.0333(14) Uani 1 1 d .
C2 C 0.5339(6) 0.3052(3) 0.6167(2) 0.0263(12) Uani 1 1 d .
C5 C 0.5280(7) 0.4327(3) 0.6161(2) 0.0290(13) Uani 1 1 d .
C7 C 0.4968(6) 0.5014(3) 0.5816(2) 0.0256(12) Uani 1 1 d .
C9 C 0.4524(6) 0.3671(4) 0.5242(2) 0.0427(14) Uani 1 1 d .
H9A H 0.4276 0.3229 0.5050 0.051 Uiso 1 1 calc R
H9B H 0.4401 0.4099 0.5014 0.051 Uiso 1 1 calc R
C11 C 0.5016(5) 0.6984(3) 0.5980(2) 0.0276(12) Uani 1 1 d .
H11A H 0.4948 0.7495 0.5976 0.033 Uiso 1 1 calc R
H11B H 0.5949 0.6854 0.5829 0.033 Uiso 1 1 calc R
C12 C 0.4897(6) 0.6722(3) 0.6605(2) 0.0292(12) Uani 1 1 d .
H12A H 0.4896 0.6210 0.6609 0.035 Uiso 1 1 calc R
H12B H 0.3999 0.6884 0.6770 0.035 Uiso 1 1 calc R
C13 C 0.6154(6) 0.6995(3) 0.6975(2) 0.0320(13) Uani 1 1 d .
H13A H 0.6070 0.7504 0.7006 0.038 Uiso 1 1 calc R
H13B H 0.7039 0.6894 0.6771 0.038 Uiso 1 1 calc R
C14 C 0.6276(6) 0.6684(4) 0.7594(2) 0.0379(14) Uani 1 1 d .
H14A H 0.5420 0.6806 0.7810 0.046 Uiso 1 1 calc R
H14B H 0.6321 0.6174 0.7568 0.046 Uiso 1 1 calc R
C15 C 0.7588(6) 0.6949(4) 0.7927(2) 0.0417(15) Uani 1 1 d .
H15A H 0.7542 0.7461 0.7947 0.050 Uiso 1 1 calc R
H15B H 0.8439 0.6826 0.7709 0.050 Uiso 1 1 calc R
C16 C 0.7751(7) 0.6661(4) 0.8543(3) 0.0465(16) Uani 1 1 d .
H16A H 0.7807 0.6150 0.8526 0.056 Uiso 1 1 calc R
H16B H 0.6904 0.6785 0.8764 0.056 Uiso 1 1 calc R
C17 C 0.9087(7) 0.6945(4) 0.8863(3) 0.0431(15) Uani 1 1 d .
H17A H 0.9928 0.6823 0.8638 0.052 Uiso 1 1 calc R
H17B H 0.9027 0.7456 0.8876 0.052 Uiso 1 1 calc R
C18 C 0.9301(7) 0.6673(4) 0.9484(3) 0.0485(17) Uani 1 1 d .
H18A H 0.8462 0.6798 0.9708 0.058 Uiso 1 1 calc R
H18B H 0.9354 0.6161 0.9471 0.058 Uiso 1 1 calc R
C19 C 1.0623(8) 0.6946(4) 0.9802(3) 0.0552(19) Uani 1 1 d .
H19A H 1.0581 0.7458 0.9808 0.066 Uiso 1 1 calc R
H19B H 1.1464 0.6812 0.9581 0.066 Uiso 1 1 calc R
C20 C 1.0820(8) 0.6686(4) 1.0425(3) 0.058(2) Uani 1 1 d .
H20A H 1.0855 0.6174 1.0422 0.070 Uiso 1 1 calc R
H20B H 0.9990 0.6826 1.0649 0.070 Uiso 1 1 calc R
C21 C 1.2182(11) 0.6967(5) 1.0730(4) 0.091(3) Uani 1 1 d .
H21 H 1.2000 0.7475 1.0753 0.109 Uiso 1 1 calc R
C22A C 1.2655(15) 0.6806(8) 1.1280(6) 0.017(3) Uiso 0.31 1 d P
C22B C 1.1943(13) 0.6688(7) 1.1446(5) 0.067(3) Uiso 0.69 1 d P
C23A C 1.3995(14) 0.7120(8) 1.1563(6) 0.050(3) Uiso 0.53 1 d P
C23B C 1.2985(19) 0.6965(11) 1.1864(8) 0.075(5) Uiso 0.47 1 d P
C24A C 1.428(2) 0.6902(12) 1.2190(9) 0.111(6) Uiso 0.60 1 d P
C24B C 1.447(2) 0.6804(13) 1.1706(10) 0.075(6) Uiso 0.40 1 d P
C27A C 0.098(2) 0.2191(11) 0.7028(8) 0.072(5) Uiso 0.53 1 d P
C27B C 0.0389(16) 0.2206(9) 0.7130(6) 0.044(3) Uiso 0.47 1 d P
C25 C 0.0014(8) 0.2061(4) 0.5994(3) 0.054(2) Uani 1 1 d .
H25A H -0.0039 0.2569 0.5948 0.065 Uiso 1 1 calc R
H25B H 0.0980 0.1908 0.5900 0.065 Uiso 1 1 calc R
C26 C -0.0339(13) 0.1855(5) 0.6622(4) 0.092(4) Uani 1 1 d .
H26 H -0.0458 0.1345 0.6675 0.111 Uiso 1 1 calc R
C28 C 0.0157(10) 0.2958(6) 0.7244(3) 0.086(3) Uani 1 1 d .
H28 H -0.0362 0.3245 0.6953 0.103 Uiso 1 1 calc R
C29 C 0.1219(9) 0.3308(5) 0.7660(3) 0.073(2) Uani 1 1 d .
H29A H 0.0885 0.3782 0.7742 0.087 Uiso 1 1 calc R
H29B H 0.2138 0.3348 0.7468 0.087 Uiso 1 1 calc R
C30 C 0.1453(8) 0.2916(5) 0.8248(3) 0.062(2) Uani 1 1 d .
H30A H 0.0547 0.2890 0.8452 0.074 Uiso 1 1 calc R
H30B H 0.1773 0.2438 0.8171 0.074 Uiso 1 1 calc R
C31 C 0.2577(8) 0.3295(4) 0.8639(3) 0.058(2) Uani 1 1 d .
H31A H 0.3474 0.3330 0.8430 0.070 Uiso 1 1 calc R
H31B H 0.2246 0.3770 0.8718 0.070 Uiso 1 1 calc R
C32 C 0.2849(8) 0.2911(5) 0.9219(3) 0.057(2) Uani 1 1 d .
H32A H 0.3098 0.2423 0.9140 0.068 Uiso 1 1 calc R
H32B H 0.1973 0.2913 0.9444 0.068 Uiso 1 1 calc R
C33 C 0.4067(8) 0.3254(4) 0.9584(3) 0.0568(19) Uani 1 1 d .
H33A H 0.4945 0.3239 0.9361 0.068 Uiso 1 1 calc R
H33B H 0.3829 0.3746 0.9648 0.068 Uiso 1 1 calc R
C34 C 0.4344(7) 0.2912(5) 1.0163(3) 0.0522(18) Uani 1 1 d .
H34A H 0.3468 0.2929 1.0388 0.063 Uiso 1 1 calc R
H34B H 0.4577 0.2419 1.0100 0.063 Uiso 1 1 calc R
C35 C 0.5537(8) 0.3245(5) 1.0517(3) 0.062(2) Uani 1 1 d .
H35A H 0.6409 0.3223 1.0290 0.075 Uiso 1 1 calc R
H35B H 0.5305 0.3739 1.0571 0.075 Uiso 1 1 calc R
C36 C 0.5852(7) 0.2932(4) 1.1103(3) 0.0501(16) Uani 1 1 d .
H36A H 0.4972 0.2937 1.1326 0.060 Uiso 1 1 calc R
H36B H 0.6125 0.2443 1.1049 0.060 Uiso 1 1 calc R
C37 C 0.6988(10) 0.3283(5) 1.1453(4) 0.080(3) Uani 1 1 d .
H37A H 0.6739 0.3778 1.1491 0.096 Uiso 1 1 calc R
H37B H 0.7880 0.3257 1.1239 0.096 Uiso 1 1 calc R
C38 C 0.7253(10) 0.2985(6) 1.2060(3) 0.086(3) Uani 1 1 d .
H38A H 0.6429 0.3074 1.2298 0.129 Uiso 1 1 calc R
H38B H 0.8084 0.3208 1.2234 0.129 Uiso 1 1 calc R
H38C H 0.7413 0.2486 1.2034 0.129 Uiso 1 1 calc R
N1' N 0.3922(4) 1.0701(3) 0.56010(19) 0.0259(10) Uani 1 1 d .
H1'1 H 0.3050 1.0571 0.5716 0.039 Uiso 1 1 calc R
H1'2 H 0.4040 1.0575 0.5230 0.039 Uiso 1 1 calc R
H1'3 H 0.4010 1.1168 0.5633 0.039 Uiso 1 1 calc R
N2' N -0.1105(4) 0.5722(2) 0.56061(19) 0.0244(10) Uani 1 1 d .
H2'1 H -0.1957 0.5555 0.5712 0.037 Uiso 1 1 calc R
H2'2 H -0.0951 0.5613 0.5233 0.037 Uiso 1 1 calc R
H2'3 H -0.1095 0.6190 0.5648 0.037 Uiso 1 1 calc R
O1' O 0.1046(4) 1.0315(2) 0.55613(16) 0.0307(9) Uani 1 1 d .
O2' O -0.1191(4) 1.0313(2) 0.5874(2) 0.0437(11) Uani 1 1 d .
O3' O -0.1279(4) 0.7141(2) 0.58214(17) 0.0306(9) Uani 1 1 d .
O4' O 0.1015(4) 0.7062(2) 0.55874(17) 0.0320(9) Uani 1 1 d .
C1' C 0.0039(5) 1.0035(3) 0.5848(2) 0.0233(11) Uani 1 1 d .
C2' C 0.0278(6) 0.9349(3) 0.6173(2) 0.0271(12) Uani 1 1 d .
H2' H -0.0081 0.9413 0.6571 0.033 Uiso 1 1 calc R
C3' C 0.1857(6) 0.9096(3) 0.6230(3) 0.0406(15) Uani 1 1 d .
H3'1 H 0.2440 0.9325 0.5936 0.049 Uiso 1 1 calc R
H3'2 H 0.2247 0.9214 0.6614 0.049 Uiso 1 1 calc R
C4' C 0.1869(6) 0.8291(3) 0.6140(3) 0.0333(13) Uani 1 1 d .
H4'1 H 0.2431 0.8062 0.6448 0.040 Uiso 1 1 calc R
H4'2 H 0.2277 0.8171 0.5765 0.040 Uiso 1 1 calc R
C5' C 0.0276(5) 0.8060(3) 0.6164(2) 0.0249(12) Uani 1 1 d .
C6' C -0.0162(6) 0.7920(3) 0.6807(2) 0.0347(12) Uani 1 1 d .
H6'1 H 0.0422 0.7548 0.6969 0.052 Uiso 1 1 calc R
H6'2 H -0.1157 0.7784 0.6816 0.052 Uiso 1 1 calc R
H6'3 H -0.0022 0.8342 0.7034 0.052 Uiso 1 1 calc R
C7' C -0.0034(6) 0.7366(3) 0.5826(2) 0.0291(13) Uani 1 1 d .
C8' C -0.0553(5) 0.8706(3) 0.5895(2) 0.0261(10) Uani 1 1 d .
C9' C -0.0396(5) 0.8713(4) 0.52214(19) 0.0298(11) Uani 1 1 d .
H9'1 H -0.0842 0.8299 0.5058 0.045 Uiso 1 1 calc R
H9'2 H 0.0606 0.8718 0.5126 0.045 Uiso 1 1 calc R
H9'3 H -0.0856 0.9126 0.5063 0.045 Uiso 1 1 calc R
C10' C -0.2139(5) 0.8726(4) 0.6036(2) 0.0356(12) Uani 1 1 d .
H10A H -0.2571 0.9136 0.5860 0.053 Uiso 1 1 calc R
H10B H -0.2250 0.8745 0.6453 0.053 Uiso 1 1 calc R
H10C H -0.2600 0.8309 0.5885 0.053 Uiso 1 1 calc R
C11' C 0.5033(6) 1.0351(3) 0.5977(2) 0.0305(12) Uani 1 1 d .
H11C H 0.5985 1.0458 0.5833 0.037 Uiso 1 1 calc R
H11D H 0.4902 0.9843 0.5963 0.037 Uiso 1 1 calc R
C12' C 0.4896(9) 1.0617(4) 0.6615(3) 0.0515(18) Uani 1 1 d .
H12C H 0.5097 1.1119 0.6629 0.062 Uiso 1 1 calc R
H12D H 0.3916 1.0545 0.6743 0.062 Uiso 1 1 calc R
C13' C 0.5942(10) 1.0226(4) 0.7035(3) 0.060(2) Uani 1 1 d .
H13C H 0.6864 1.0178 0.6845 0.072 Uiso 1 1 calc R
H13D H 0.6092 1.0513 0.7382 0.072 Uiso 1 1 calc R
C14' C 0.5451(6) 0.9513(3) 0.7219(2) 0.0368(13) Uani 1 1 d .
H14C H 0.5304 0.9224 0.6872 0.044 Uiso 1 1 calc R
H14D H 0.4531 0.9559 0.7410 0.044 Uiso 1 1 calc R
C15' C 0.6504(7) 0.9134(3) 0.7636(2) 0.0408(15) Uani 1 1 d .
H15C H 0.6160 0.8656 0.7695 0.049 Uiso 1 1 calc R
H15D H 0.7429 0.9102 0.7447 0.049 Uiso 1 1 calc R
C16' C 0.6729(8) 0.9474(4) 0.8227(2) 0.0483(16) Uani 1 1 d .
H16C H 0.7062 0.9954 0.8172 0.058 Uiso 1 1 calc R
H16D H 0.5813 0.9496 0.8424 0.058 Uiso 1 1 calc R
C17' C 0.7789(7) 0.9092(4) 0.8614(2) 0.0419(15) Uani 1 1 d .
H17C H 0.8700 0.9057 0.8414 0.050 Uiso 1 1 calc R
H17D H 0.7444 0.8616 0.8681 0.050 Uiso 1 1 calc R
C18' C 0.8039(7) 0.9459(4) 0.9210(2) 0.0480(16) Uani 1 1 d .
H18C H 0.8311 0.9946 0.9145 0.058 Uiso 1 1 calc R
H18D H 0.7149 0.9457 0.9426 0.058 Uiso 1 1 calc R
C19' C 0.9212(7) 0.9093(4) 0.9572(3) 0.0447(15) Uani 1 1 d .
H19C H 1.0086 0.9074 0.9346 0.054 Uiso 1 1 calc R
H19D H 0.8916 0.8611 0.9650 0.054 Uiso 1 1 calc R
C20' C 0.9534(7) 0.9468(4) 1.0156(3) 0.0490(16) Uani 1 1 d .
H20C H 0.9801 0.9954 1.0081 0.059 Uiso 1 1 calc R
H20D H 0.8672 0.9471 1.0390 0.059 Uiso 1 1 calc R
C21' C 1.0732(7) 0.9109(4) 1.0495(3) 0.0468(16) Uani 1 1 d .
H21A H 1.1588 0.9104 1.0257 0.056 Uiso 1 1 calc R
H21B H 1.0461 0.8622 1.0566 0.056 Uiso 1 1 calc R
C22' C 1.1098(8) 0.9467(4) 1.1089(3) 0.059(2) Uani 1 1 d .
H22A H 1.1352 0.9956 1.1019 0.071 Uiso 1 1 calc R
H22C H 1.0249 0.9462 1.1330 0.071 Uiso 1 1 calc R
C23' C 1.2320(9) 0.9113(5) 1.1420(4) 0.075(3) Uani 1 1 d .
H23A H 1.2068 0.8622 1.1483 0.090 Uiso 1 1 calc R
H23B H 1.3168 0.9122 1.1178 0.090 Uiso 1 1 calc R
C24' C 1.2684(10) 0.9438(5) 1.1990(4) 0.089(3) Uani 1 1 d .
H24C H 1.3052 0.9905 1.1929 0.134 Uiso 1 1 calc R
H24D H 1.3401 0.9157 1.2189 0.134 Uiso 1 1 calc R
H24E H 1.1837 0.9462 1.2224 0.134 Uiso 1 1 calc R
C25' C 0.0039(6) 0.5406(3) 0.5981(2) 0.0304(13) Uani 1 1 d .
H25C H 0.0972 0.5519 0.5821 0.037 Uiso 1 1 calc R
H25D H -0.0065 0.4897 0.5980 0.037 Uiso 1 1 calc R
C26' C -0.0031(6) 0.5678(4) 0.6609(3) 0.0349(13) Uani 1 1 d .
H26A H -0.0941 0.5543 0.6777 0.042 Uiso 1 1 calc R
H26B H 0.0024 0.6190 0.6609 0.042 Uiso 1 1 calc R
C27' C 0.1220(7) 0.5374(4) 0.6982(3) 0.0423(16) Uani 1 1 d .
H27C H 0.1113 0.4865 0.7005 0.051 Uiso 1 1 calc R
H27D H 0.2120 0.5472 0.6789 0.051 Uiso 1 1 calc R
C28' C 0.1299(7) 0.5673(4) 0.7602(3) 0.0456(16) Uani 1 1 d .
H28A H 0.0445 0.5535 0.7812 0.055 Uiso 1 1 calc R
H28B H 0.1321 0.6184 0.7584 0.055 Uiso 1 1 calc R
C29' C 0.2627(7) 0.5410(4) 0.7931(2) 0.0417(15) Uani 1 1 d .
H29C H 0.3476 0.5560 0.7723 0.050 Uiso 1 1 calc R
H29D H 0.2617 0.4898 0.7933 0.050 Uiso 1 1 calc R
C30' C 0.2746(7) 0.5673(3) 0.8567(3) 0.0396(14) Uani 1 1 d .
H30C H 0.2732 0.6185 0.8569 0.047 Uiso 1 1 calc R
H30D H 0.1919 0.5509 0.8782 0.047 Uiso 1 1 calc R
C31' C 0.4108(7) 0.5418(4) 0.8872(3) 0.0505(17) Uani 1 1 d .
H31C H 0.4933 0.5586 0.8657 0.061 Uiso 1 1 calc R
H31D H 0.4125 0.4906 0.8865 0.061 Uiso 1 1 calc R
C32' C 0.4244(7) 0.5669(4) 0.9508(3) 0.0437(15) Uani 1 1 d .
H32C H 0.4241 0.6181 0.9518 0.052 Uiso 1 1 calc R
H32D H 0.3420 0.5504 0.9725 0.052 Uiso 1 1 calc R
C33' C 0.5621(6) 0.5397(4) 0.9803(3) 0.0458(16) Uani 1 1 d .
H33C H 0.6441 0.5565 0.9586 0.055 Uiso 1 1 calc R
H33D H 0.5625 0.4885 0.9787 0.055 Uiso 1 1 calc R
C34' C 0.5788(7) 0.5631(4) 1.0445(3) 0.0457(16) Uani 1 1 d .
H34C H 0.5780 0.6143 1.0463 0.055 Uiso 1 1 calc R
H34D H 0.4974 0.5459 1.0664 0.055 Uiso 1 1 calc R
C35' C 0.7179(7) 0.5357(4) 1.0728(3) 0.0490(16) Uani 1 1 d .
H35C H 0.7214 0.4849 1.0681 0.059 Uiso 1 1 calc R
H35D H 0.7988 0.5556 1.0522 0.059 Uiso 1 1 calc R
C36' C 0.7349(7) 0.5531(4) 1.1376(3) 0.0461(16) Uani 1 1 d .
H36C H 0.7308 0.6039 1.1427 0.055 Uiso 1 1 calc R
H36D H 0.6552 0.5326 1.1587 0.055 Uiso 1 1 calc R
C37' C 0.8753(7) 0.5258(5) 1.1639(3) 0.063(2) Uani 1 1 d .
H37C H 0.8848 0.4762 1.1540 0.075 Uiso 1 1 calc R
H37D H 0.9543 0.5508 1.1460 0.075 Uiso 1 1 calc R
C38' C 0.8893(9) 0.5333(5) 1.2282(3) 0.078(3) Uani 1 1 d .
H38D H 0.8661 0.5808 1.2392 0.118 Uiso 1 1 calc R
H38E H 0.9864 0.5228 1.2403 0.118 Uiso 1 1 calc R
H38F H 0.8246 0.5012 1.2468 0.118 Uiso 1 1 calc R
C3A C 0.5093(12) 0.2960(7) 0.6825(5) 0.029(3) Uiso 0.41 1 d P
C3B C 0.4056(14) 0.3239(8) 0.6571(6) 0.066(3) Uiso 0.59 1 d P
C4A C 0.3805(12) 0.4039(7) 0.6482(5) 0.054(3) Uiso 0.56 1 d P
C4B C 0.2926(10) 0.3722(8) 0.6071(4) 0.023(2) Uiso 0.44 1 d P
C6A C 0.6420(13) 0.4456(7) 0.6594(5) 0.044(3) Uiso 0.48 1 d P
C6B C 0.6980(13) 0.4115(7) 0.6154(6) 0.041(3) Uiso 0.52 1 d P
C8A C 0.5527(8) 0.3667(5) 0.5746(3) 0.0109(15) Uiso 0.45 1 d P
C8B C 0.4537(9) 0.3711(7) 0.5897(4) 0.034(2) Uiso 0.55 1 d P
C10A C 0.6966(13) 0.3296(7) 0.6082(5) 0.055(3) Uiso 0.60 1 d P
C10B C 0.7047(10) 0.3676(7) 0.5512(4) 0.021(2) Uiso 0.40 1 d P

loop_
_atom_site_aniso_label
_atom_site_aniso_U_11
_atom_site_aniso_U_22
_atom_site_aniso_U_33
_atom_site_aniso_U_23
_atom_site_aniso_U_13
_atom_site_aniso_U_12
N1 0.036(2) 0.020(3) 0.026(2) -0.0002(19) 0.0033(19) 0.009(2)
N2 0.032(2) 0.029(3) 0.031(2) -0.005(2) 0.003(2) 0.005(2)
O1 0.034(2) 0.030(2) 0.036(2) -0.0103(18) -0.0045(18) 0.0061(17)
O2 0.034(2) 0.021(2) 0.083(3) -0.001(2) 0.005(2) 0.0001(18)
O3 0.034(2) 0.027(3) 0.063(3) 0.003(2) 0.002(2) 0.0098(18)
O4 0.0318(19) 0.030(2) 0.0260(18) 0.0024(17) -0.0010(16) 0.0047(17)
C1 0.032(3) 0.031(4) 0.038(3) 0.005(3) 0.005(3) 0.003(3)
C2 0.035(3) 0.016(3) 0.028(3) 0.000(2) 0.005(2) 0.005(2)
C5 0.051(3) 0.009(3) 0.027(3) -0.001(2) -0.002(3) 0.005(2)
C7 0.035(3) 0.015(3) 0.027(3) 0.001(2) 0.005(2) -0.003(2)
C9 0.069(4) 0.022(3) 0.036(3) -0.004(3) -0.020(3) 0.015(3)
C11 0.024(2) 0.023(3) 0.036(3) -0.006(3) 0.002(2) 0.004(2)
C12 0.031(3) 0.031(3) 0.026(3) 0.000(2) -0.007(2) 0.001(2)
C13 0.039(3) 0.025(3) 0.032(3) 0.004(2) -0.005(2) -0.002(2)
C14 0.046(3) 0.042(4) 0.026(3) 0.003(3) -0.001(2) 0.001(3)
C15 0.046(3) 0.046(4) 0.033(3) 0.001(3) -0.006(3) 0.004(3)
C16 0.058(4) 0.052(4) 0.029(3) 0.001(3) -0.014(3) 0.005(3)
C17 0.052(3) 0.040(4) 0.037(3) 0.000(3) -0.011(3) 0.005(3)
C18 0.060(4) 0.049(4) 0.035(3) -0.002(3) -0.024(3) 0.007(3)
C19 0.072(5) 0.044(4) 0.049(4) -0.007(3) -0.014(4) 0.016(4)
C20 0.076(5) 0.049(5) 0.048(4) -0.011(3) -0.019(4) 0.009(4)
C21 0.130(8) 0.056(5) 0.084(6) -0.017(5) -0.074(6) 0.018(5)
C25 0.051(4) 0.041(4) 0.071(5) -0.014(4) -0.017(4) 0.005(3)
C26 0.177(11) 0.049(5) 0.049(5) -0.002(4) -0.052(6) 0.000(6)
C28 0.109(7) 0.101(8) 0.046(4) -0.006(5) -0.037(4) 0.021(6)
C29 0.078(5) 0.085(7) 0.054(4) -0.002(4) -0.007(4) 0.010(5)
C30 0.065(4) 0.088(6) 0.032(3) -0.008(4) -0.009(3) 0.013(4)
C31 0.057(4) 0.075(6) 0.042(4) 0.007(4) 0.002(3) 0.012(4)
C32 0.059(4) 0.077(6) 0.035(3) -0.013(4) -0.010(3) 0.017(4)
C33 0.066(4) 0.064(5) 0.040(3) -0.002(3) -0.010(3) 0.003(4)
C34 0.055(4) 0.066(5) 0.035(3) -0.001(3) -0.013(3) 0.011(3)
C35 0.063(4) 0.070(6) 0.054(4) 0.007(4) -0.006(4) -0.001(4)
C36 0.054(4) 0.053(4) 0.043(3) 0.001(3) -0.006(3) 0.002(3)
C37 0.085(6) 0.086(7) 0.068(5) 0.006(5) -0.033(4) -0.004(5)
C38 0.092(6) 0.103(7) 0.061(5) 0.010(5) -0.048(5) -0.011(5)
N1' 0.025(2) 0.025(3) 0.028(2) -0.004(2) -0.0038(19) -0.0009(19)
N2' 0.024(2) 0.022(2) 0.028(2) -0.0049(19) -0.0066(18) 0.0033(19)
O1' 0.0276(18) 0.035(2) 0.0292(19) 0.0062(18) -0.0019(16) -0.0038(17)
O2' 0.035(2) 0.029(3) 0.068(3) 0.008(2) 0.012(2) 0.0095(18)
O3' 0.0212(18) 0.025(2) 0.045(2) -0.0084(18) 0.0025(17) 0.0007(15)
O4' 0.0261(18) 0.034(2) 0.036(2) -0.0099(18) -0.0034(17) 0.0055(17)
C1' 0.023(2) 0.015(3) 0.032(3) -0.002(2) -0.002(2) -0.002(2)
C2' 0.032(3) 0.020(3) 0.029(3) -0.001(2) -0.008(2) -0.006(2)
C3' 0.033(3) 0.025(3) 0.063(4) 0.013(3) -0.013(3) -0.009(2)
C4' 0.022(2) 0.038(3) 0.039(3) 0.008(2) -0.003(2) -0.006(2)
C5' 0.024(3) 0.023(3) 0.028(3) 0.004(2) -0.003(2) -0.003(2)
C6' 0.042(3) 0.024(3) 0.037(3) 0.003(2) -0.005(2) -0.003(2)
C7' 0.032(3) 0.027(3) 0.027(3) -0.002(2) -0.014(2) 0.000(2)
C8' 0.029(2) 0.021(2) 0.028(2) -0.001(2) -0.0033(18) 0.004(2)
C9' 0.029(2) 0.034(3) 0.026(2) -0.001(3) -0.0044(19) 0.002(3)
C10' 0.034(2) 0.032(3) 0.041(3) -0.005(3) -0.002(2) -0.005(2)
C11' 0.039(3) 0.020(3) 0.032(3) -0.004(2) -0.004(2) -0.001(2)
C12' 0.082(5) 0.034(4) 0.038(3) -0.005(3) -0.007(3) 0.008(4)
C13' 0.097(6) 0.042(4) 0.039(3) 0.008(3) -0.030(4) -0.019(4)
C14' 0.045(3) 0.033(3) 0.032(3) -0.005(3) -0.003(2) 0.006(3)
C15' 0.053(3) 0.044(4) 0.025(3) 0.000(3) -0.009(3) 0.014(3)
C16' 0.071(4) 0.041(4) 0.033(3) 0.000(3) -0.005(3) 0.015(3)
C17' 0.050(3) 0.047(4) 0.028(3) -0.002(3) -0.007(3) 0.006(3)
C18' 0.060(4) 0.059(4) 0.024(3) -0.004(3) -0.014(3) 0.015(4)
C19' 0.054(3) 0.039(4) 0.040(3) 0.002(3) -0.006(3) 0.002(3)
C20' 0.051(4) 0.053(4) 0.042(3) 0.006(3) -0.008(3) 0.001(3)
C21' 0.050(3) 0.044(4) 0.046(4) 0.006(3) -0.011(3) 0.003(3)
C22' 0.068(4) 0.057(5) 0.052(4) 0.005(4) -0.038(4) -0.011(4)
C23' 0.072(5) 0.068(5) 0.082(6) 0.013(4) -0.044(5) 0.006(4)
C24' 0.100(6) 0.088(7) 0.078(5) 0.023(5) -0.057(5) -0.025(6)
C25' 0.035(3) 0.031(3) 0.026(3) -0.008(2) -0.010(2) 0.006(2)
C26' 0.041(3) 0.029(3) 0.035(3) -0.005(3) -0.003(3) 0.008(3)
C27' 0.047(3) 0.039(4) 0.041(3) 0.004(3) -0.009(3) 0.006(3)
C28' 0.062(4) 0.036(4) 0.038(3) -0.001(3) -0.019(3) 0.006(3)
C29' 0.047(3) 0.043(4) 0.034(3) 0.003(3) -0.015(3) -0.001(3)
C30' 0.049(3) 0.032(3) 0.037(3) 0.001(3) -0.018(3) 0.001(3)
C31' 0.064(4) 0.045(4) 0.042(3) 0.002(3) -0.013(3) -0.003(3)
C32' 0.055(4) 0.033(4) 0.043(3) 0.005(3) -0.004(3) -0.006(3)
C33' 0.042(3) 0.058(5) 0.037(3) 0.009(3) -0.016(3) -0.006(3)
C34' 0.061(4) 0.044(4) 0.031(3) 0.003(3) -0.019(3) -0.010(3)
C35' 0.052(3) 0.056(4) 0.039(3) 0.003(3) -0.009(3) -0.007(3)
C36' 0.049(3) 0.055(4) 0.034(3) -0.001(3) -0.015(3) -0.002(3)
C37' 0.055(4) 0.088(6) 0.045(4) 0.009(4) -0.016(3) -0.005(4)
C38' 0.087(6) 0.106(7) 0.041(4) 0.012(4) -0.035(4) -0.022(5)

loop_
_atom_type_symbol
_atom_type_description
_atom_type_scat_dispersion_real
_atom_type_scat_dispersion_imag
_atom_type_scat_source
C C 0.0033 0.0016 'International Tables Vol C Tables 4.2.6.8 and 6.1.1.4'
H H 0.0000 0.0000 'International Tables Vol C Tables 4.2.6.8 and 6.1.1.4'
N N 0.0061 0.0033 'International Tables Vol C Tables 4.2.6.8 and 6.1.1.4'
O O 0.0106 0.0060 'International Tables Vol C Tables 4.2.6.8 and 6.1.1.4'

loop_
_geom_angle_atom_site_label_1
_geom_angle_atom_site_label_2
_geom_angle_atom_site_label_3
_geom_angle
_geom_angle_site_symmetry_1
_geom_angle_site_symmetry_3
C11 N1 H1A 109.5 . .
C11 N1 H1B 109.5 . .
H1A N1 H1B 109.5 . .
C11 N1 H1C 109.5 . .
H1A N1 H1C 109.5 . .
H1B N1 H1C 109.5 . .
C25 N2 H2A 109.5 . .
C25 N2 H2B 109.5 . .
H2A N2 H2B 109.5 . .
C25 N2 H2C 109.5 . .
H2A N2 H2C 109.5 . .
H2B N2 H2C 109.5 . .
O3 O3 C7 0(10) 1 .
O2 C1 O1 125.8(6) . .
O2 C1 C2 117.8(5) . .
O1 C1 C2 116.4(5) . .
C8A C2 C3A 136.7(7) . .
C8A C2 C1 111.3(5) . .
C3A C2 C1 110.7(6) . .
C8A C2 C3B 107.3(7) . .
C3A C2 C3B 47.1(6) . .
C1 C2 C3B 109.9(7) . .
C8A C2 C8B 37.3(4) . .
C3A C2 C8B 113.4(7) . .
C1 C2 C8B 113.3(6) . .
C3B C2 C8B 72.0(6) . .
C8A C2 C10A 65.3(6) . .
C3A C2 C10A 108.0(7) . .
C1 C2 C10A 111.2(6) . .
C3B C2 C10A 137.8(8) . .
C8B C2 C10A 99.5(7) . .
C6A C5 C8B 137.6(8) . .
C6A C5 C7 109.4(7) . .
C8B C5 C7 112.0(6) . .
C6A C5 C8A 115.2(7) . .
C8B C5 C8A 37.5(5) . .
C7 C5 C8A 112.7(5) . .
C6A C5 C6B 49.8(7) . .
C8B C5 C6B 104.3(7) . .
C7 C5 C6B 112.1(6) . .
C8A C5 C6B 69.5(6) . .
C6A C5 C4A 110.7(7) . .
C8B C5 C4A 62.4(6) . .
C7 C5 C4A 110.7(6) . .
C8A C5 C4A 97.7(6) . .
C6B C5 C4A 137.1(7) . .
O3 C7 O3 0.00(13) 1 .
O3 C7 O4 123.3(5) 1 .
O3 C7 O4 123.3(5) . .
O3 C7 C5 118.9(5) 1 .
O3 C7 C5 118.9(5) . .
O4 C7 C5 117.7(5) . .
C8A C9 C8B 39.0(4) . .
C8A C9 H9A 119.4 . .
C8B C9 H9A 119.5 . .
C8A C9 H9B 119.5 . .
C8B C9 H9B 119.4 . .
H9A C9 H9B 117.1 . .
N1 C11 C12 111.4(5) . .
N1 C11 H11A 109.3 . .
C12 C11 H11A 109.4 . .
N1 C11 H11B 109.3 . .
C12 C11 H11B 109.3 . .
H11A C11 H11B 108.0 . .
C11 C12 C13 110.0(5) . .
C11 C12 H12A 109.7 . .
C13 C12 H12A 109.7 . .
C11 C12 H12B 109.6 . .
C13 C12 H12B 109.7 . .
H12A C12 H12B 108.2 . .
C12 C13 C14 115.2(5) . .
C12 C13 H13A 108.5 . .
C14 C13 H13A 108.5 . .
C12 C13 H13B 108.5 . .
C14 C13 H13B 108.5 . .
H13A C13 H13B 107.5 . .
C15 C14 C13 112.5(5) . .
C15 C14 H14A 109.1 . .
C13 C14 H14A 109.1 . .
C15 C14 H14B 109.1 . .
C13 C14 H14B 109.1 . .
H14A C14 H14B 107.8 . .
C14 C15 C16 114.5(6) . .
C14 C15 H15A 108.6 . .
C16 C15 H15A 108.6 . .
C14 C15 H15B 108.6 . .
C16 C15 H15B 108.6 . .
H15A C15 H15B 107.6 . .
C15 C16 C17 112.7(6) . .
C15 C16 H16A 109.1 . .
C17 C16 H16A 109.1 . .
C15 C16 H16B 109.1 . .
C17 C16 H16B 109.0 . .
H16A C16 H16B 107.8 . .
C18 C17 C16 114.8(6) . .
C18 C17 H17A 108.6 . .
C16 C17 H17A 108.6 . .
C18 C17 H17B 108.6 . .
C16 C17 H17B 108.6 . .
H17A C17 H17B 107.5 . .
C19 C18 C17 115.2(6) . .
C19 C18 H18A 108.5 . .
C17 C18 H18A 108.5 . .
C19 C18 H18B 108.5 . .
C17 C18 H18B 108.5 . .
H18A C18 H18B 107.5 . .
C18 C19 C20 115.2(7) . .
C18 C19 H19A 108.5 . .
C20 C19 H19A 108.5 . .
C18 C19 H19B 108.5 . .
C20 C19 H19B 108.5 . .
H19A C19 H19B 107.5 . .
C19 C20 C21 113.7(8) . .
C19 C20 H20A 108.8 . .
C21 C20 H20A 108.8 . .
C19 C20 H20B 108.8 . .
C21 C20 H20B 108.8 . .
H20A C20 H20B 107.7 . .
C22A C21 C20 126.6(11) . .
C22A C21 C22B 26.5(7) . .
C20 C21 C22B 101.9(8) . .
C22A C21 H21 103.0 . .
C20 C21 H21 102.9 . .
C22B C21 H21 102.9 . .
C22B C22A C21 104.0(16) . .
C22B C22A C23B 77.2(16) . .
C21 C22A C23B 153.8(16) . .
C22B C22A C23A 126.1(18) . .
C21 C22A C23A 123.9(13) . .
C23B C22A C23A 48.9(10) . .
C22B C22A C24B 118.9(18) . .
C21 C22A C24B 137.0(13) . .
C23B C22A C24B 49.0(11) . .
C23A C22A C24B 23.4(9) . .
C22A C22B C23B 70.2(16) . .
C22A C22B C21 49.4(13) . .
C23B C22B C21 114.6(12) . .
C24B C23A C23B 91(2) . .
C24B C23A C24A 48(2) . .
C23B C23A C24A 61.2(12) . .
C24B C23A C22A 109(2) . .
C23B C23A C22A 60.4(12) . .
C24A C23A C22A 115.2(13) . .
C23A C23B C22A 70.7(14) . .
C23A C23B C24A 70.0(14) . .
C22A C23B C24A 131.2(18) . .
C23A C23B C22B 103.3(16) . .
C22A C23B C22B 32.6(8) . .
C24A C23B C22B 150.9(19) . .
C23A C23B C24B 33.6(11) . .
C22A C23B C24B 85.0(15) . .
C24A C23B C24B 46.6(12) . .
C22B C23B C24B 112.6(16) . .
C24B C24A C23B 69.3(18) . .
C24B C24A C23A 31.9(14) . .
C23B C24A C23A 48.8(11) . .
C23A C24B C24A 100(3) . .
C23A C24B C23B 55.5(19) . .
C24A C24B C23B 64.0(17) . .
C23A C24B C22A 47.8(18) . .
C24A C24B C22A 110(2) . .
C23B C24B C22A 46.0(11) . .
C27B C27A C26 64(3) . .
C27B C27A C28 56(3) . .
C26 C27A C28 99.0(11) . .
C27A C27B C28 105(3) . .
C27A C27B C26 95(3) . .
C28 C27B C26 120.4(11) . .
N2 C25 C26 107.7(7) . .
N2 C25 H25A 110.2 . .
C26 C25 H25A 110.2 . .
N2 C25 H25B 110.2 . .
C26 C25 H25B 110.2 . .
H25A C25 H25B 108.5 . .
C27B C26 C25 121.0(10) . .
C27B C26 C27A 21.3(8) . .
C25 C26 C27A 105.1(10) . .
C27B C26 H26 113.2 . .
C25 C26 H26 113.2 . .
C27A C26 H26 113.2 . .
C27B C28 C29 116.2(8) . .
C27B C28 C27A 19.8(8) . .
C29 C28 C27A 105.2(9) . .
C27B C28 H28 119.5 . .
C29 C28 H28 119.5 . .
C27A C28 H28 119.5 . .
C28 C29 C30 114.6(8) . .
C28 C29 H29A 108.6 . .
C30 C29 H29A 108.6 . .
C28 C29 H29B 108.6 . .
C30 C29 H29B 108.6 . .
H29A C29 H29B 107.6 . .
C31 C30 C29 111.4(7) . .
C31 C30 H30A 109.4 . .
C29 C30 H30A 109.3 . .
C31 C30 H30B 109.4 . .
C29 C30 H30B 109.4 . .
H30A C30 H30B 108.0 . .
C32 C31 C30 112.5(7) . .
C32 C31 H31A 109.1 . .
C30 C31 H31A 109.1 . .
C32 C31 H31B 109.1 . .
C30 C31 H31B 109.1 . .
H31A C31 H31B 107.8 . .
C31 C32 C33 112.3(7) . .
C31 C32 H32A 109.1 . .
C33 C32 H32A 109.1 . .
C31 C32 H32B 109.2 . .
C33 C32 H32B 109.1 . .
H32A C32 H32B 107.9 . .
C34 C33 C32 114.4(7) . .
C34 C33 H33A 108.7 . .
C32 C33 H33A 108.7 . .
C34 C33 H33B 108.7 . .
C32 C33 H33B 108.7 . .
H33A C33 H33B 107.6 . .
C35 C34 C33 114.2(7) . .
C35 C34 H34A 108.7 . .
C33 C34 H34A 108.7 . .
C35 C34 H34B 108.7 . .
C33 C34 H34B 108.7 . .
H34A C34 H34B 107.6 . .
C36 C35 C34 116.7(7) . .
C36 C35 H35A 108.1 . .
C34 C35 H35A 108.1 . .
C36 C35 H35B 108.1 . .
C34 C35 H35B 108.1 . .
H35A C35 H35B 107.3 . .
C37 C36 C35 116.0(7) . .
C37 C36 H36A 108.3 . .
C35 C36 H36A 108.3 . .
C37 C36 H36B 108.3 . .
C35 C36 H36B 108.3 . .
H36A C36 H36B 107.4 . .
C36 C37 C38 115.7(8) . .
C36 C37 H37A 108.3 . .
C38 C37 H37A 108.3 . .
C36 C37 H37B 108.3 . .
C38 C37 H37B 108.3 . .
H37A C37 H37B 107.4 . .
C37 C38 H38A 109.5 . .
C37 C38 H38B 109.5 . .
H38A C38 H38B 109.5 . .
C37 C38 H38C 109.5 . .
H38A C38 H38C 109.5 . .
H38B C38 H38C 109.5 . .
C11' N1' H1'1 109.5 . .
C11' N1' H1'2 109.5 . .
H1'1 N1' H1'2 109.5 . .
C11' N1' H1'3 109.5 . .
H1'1 N1' H1'3 109.5 . .
H1'2 N1' H1'3 109.5 . .
C25' N2' H2'1 109.5 . .
C25' N2' H2'2 109.5 . .
H2'1 N2' H2'2 109.5 . .
C25' N2' H2'3 109.5 . .
H2'1 N2' H2'3 109.5 . .
H2'2 N2' H2'3 109.5 . .
O1' O1' C1' 0(10) 1 .
O3' O3' C7' 0(10) 1 .
O4' O4' C7' 0(10) 1 .
O2' C1' O1' 121.7(5) . 1
O2' C1' O1' 121.7(5) . .
O1' C1' O1' 0.0(4) 1 .
O2' C1' C2' 117.6(5) . .
O1' C1' C2' 120.7(5) 1 .
O1' C1' C2' 120.7(5) . .
C1' C2' C3' 116.0(5) . .
C1' C2' C8' 113.6(4) . .
C3' C2' C8' 104.7(4) . .
C1' C2' H2' 107.4 . .
C3' C2' H2' 107.4 . .
C8' C2' H2' 107.4 . .
C4' C3' C2' 107.8(5) . .
C4' C3' H3'1 110.1 . .
C2' C3' H3'1 110.2 . .
C4' C3' H3'2 110.2 . .
C2' C3' H3'2 110.2 . .
H3'1 C3' H3'2 108.5 . .
C3' C4' C5' 105.5(5) . .
C3' C4' H4'1 110.6 . .
C5' C4' H4'1 110.6 . .
C3' C4' H4'2 110.7 . .
C5' C4' H4'2 110.6 . .
H4'1 C4' H4'2 108.8 . .
C4' C5' C7' 113.2(5) . .
C4' C5' C6' 110.3(4) . .
C7' C5' C6' 106.0(4) . .
C4' C5' C8' 103.3(4) . .
C7' C5' C8' 112.5(4) . .
C6' C5' C8' 111.7(4) . .
C5' C6' H6'1 109.5 . .
C5' C6' H6'2 109.5 . .
H6'1 C6' H6'2 109.5 . .
C5' C6' H6'3 109.5 . .
H6'1 C6' H6'3 109.5 . .
H6'2 C6' H6'3 109.5 . .
O3' C7' O3' 0.0(5) 1 .
O3' C7' O4' 124.6(5) 1 .
O3' C7' O4' 124.6(5) . .
O3' C7' O4' 124.6(5) 1 1
O3' C7' O4' 124.6(5) . 1
O4' C7' O4' 0.0(4) . 1
O3' C7' C5' 117.7(5) 1 .
O3' C7' C5' 117.7(5) . .
O4' C7' C5' 117.6(5) . .
O4' C7' C5' 117.6(5) 1 .
C10' C8' C9' 108.6(4) . .
C10' C8' C5' 114.2(5) . .
C9' C8' C5' 110.0(5) . .
C10' C8' C2' 111.7(5) . .
C9' C8' C2' 110.0(5) . .
C5' C8' C2' 102.3(3) . .
C8' C9' H9'1 109.5 . .
C8' C9' H9'2 109.5 . .
H9'1 C9' H9'2 109.5 . .
C8' C9' H9'3 109.5 . .
H9'1 C9' H9'3 109.5 . .
H9'2 C9' H9'3 109.5 . .
C8' C10' H10A 109.5 . .
C8' C10' H10B 109.5 . .
H10A C10' H10B 109.5 . .
C8' C10' H10C 109.5 . .
H10A C10' H10C 109.5 . .
H10B C10' H10C 109.5 . .
N1' C11' C12' 109.2(5) . .
N1' C11' H11C 109.8 . .
C12' C11' H11C 109.8 . .
N1' C11' H11D 109.8 . .
C12' C11' H11D 109.8 . .
H11C C11' H11D 108.3 . .
C13' C12' C11' 111.6(6) . .
C13' C12' H12C 109.3 . .
C11' C12' H12C 109.3 . .
C13' C12' H12D 109.3 . .
C11' C12' H12D 109.3 . .
H12C C12' H12D 108.0 . .
C14' C13' C12' 114.7(6) . .
C14' C13' H13C 108.6 . .
C12' C13' H13C 108.6 . .
C14' C13' H13D 108.6 . .
C12' C13' H13D 108.6 . .
H13C C13' H13D 107.6 . .
C13' C14' C15' 113.8(5) . .
C13' C14' H14C 108.8 . .
C15' C14' H14C 108.8 . .
C13' C14' H14D 108.8 . .
C15' C14' H14D 108.8 . .
H14C C14' H14D 107.7 . .
C16' C15' C14' 115.8(5) . .
C16' C15' H15C 108.3 . .
C14' C15' H15C 108.3 . .
C16' C15' H15D 108.3 . .
C14' C15' H15D 108.3 . .
H15C C15' H15D 107.4 . .
C17' C16' C15' 113.7(5) . .
C17' C16' H16C 108.8 . .
C15' C16' H16C 108.8 . .
C17' C16' H16D 108.8 . .
C15' C16' H16D 108.8 . .
H16C C16' H16D 107.7 . .
C16' C17' C18' 112.9(5) . .
C16' C17' H17C 109.0 . .
C18' C17' H17C 109.0 . .
C16' C17' H17D 109.0 . .
C18' C17' H17D 109.0 . .
H17C C17' H17D 107.8 . .
C19' C18' C17' 111.7(5) . .
C19' C18' H18C 109.3 . .
C17' C18' H18C 109.3 . .
C19' C18' H18D 109.3 . .
C17' C18' H18D 109.3 . .
H18C C18' H18D 107.9 . .
C18' C19' C20' 112.8(6) . .
C18' C19' H19C 109.0 . .
C20' C19' H19C 109.0 . .
C18' C19' H19D 109.0 . .
C20' C19' H19D 109.0 . .
H19C C19' H19D 107.8 . .
C21' C20' C19' 111.6(6) . .
C21' C20' H20C 109.3 . .
C19' C20' H20C 109.3 . .
C21' C20' H20D 109.3 . .
C19' C20' H20D 109.3 . .
H20C C20' H20D 108.0 . .
C20' C21' C22' 113.6(6) . .
C20' C21' H21A 108.9 . .
C22' C21' H21A 108.8 . .
C20' C21' H21B 108.8 . .
C22' C21' H21B 108.8 . .
H21A C21' H21B 107.7 . .
C23' C22' C21' 113.3(7) . .
C23' C22' H22A 108.9 . .
C21' C22' H22A 108.9 . .
C23' C22' H22C 108.9 . .
C21' C22' H22C 108.9 . .
H22A C22' H22C 107.7 . .
C24' C23' C22' 114.6(8) . .
C24' C23' H23A 108.6 . .
C22' C23' H23A 108.6 . .
C24' C23' H23B 108.6 . .
C22' C23' H23B 108.6 . .
H23A C23' H23B 107.6 . .
C23' C24' H24C 109.5 . .
C23' C24' H24D 109.5 . .
H24C C24' H24D 109.5 . .
C23' C24' H24E 109.5 . .
H24C C24' H24E 109.5 . .
H24D C24' H24E 109.5 . .
N2' C25' C26' 111.4(5) . .
N2' C25' H25C 109.4 . .
C26' C25' H25C 109.4 . .
N2' C25' H25D 109.3 . .
C26' C25' H25D 109.3 . .
H25C C25' H25D 108.0 . .
C25' C26' C27' 110.5(5) . .
C25' C26' H26A 109.6 . .
C27' C26' H26A 109.5 . .
C25' C26' H26B 109.5 . .
C27' C26' H26B 109.6 . .
H26A C26' H26B 108.1 . .
C28' C27' C26' 113.5(5) . .
C28' C27' H27C 108.9 . .
C26' C27' H27C 108.9 . .
C28' C27' H27D 108.9 . .
C26' C27' H27D 108.9 . .
H27C C27' H27D 107.7 . .
C27' C28' C29' 111.3(6) . .
C27' C28' H28A 109.4 . .
C29' C28' H28A 109.4 . .
C27' C28' H28B 109.4 . .
C29' C28' H28B 109.4 . .
H28A C28' H28B 108.0 . .
C28' C29' C30' 113.9(6) . .
C28' C29' H29C 108.8 . .
C30' C29' H29C 108.8 . .
C28' C29' H29D 108.8 . .
C30' C29' H29D 108.8 . .
H29C C29' H29D 107.7 . .
C31' C30' C29' 112.2(6) . .
C31' C30' H30C 109.2 . .
C29' C30' H30C 109.2 . .
C31' C30' H30D 109.2 . .
C29' C30' H30D 109.2 . .
H30C C30' H30D 107.9 . .
C30' C31' C32' 113.2(6) . .
C30' C31' H31C 109.0 . .
C32' C31' H31C 108.9 . .
C30' C31' H31D 108.9 . .
C32' C31' H31D 108.9 . .
H31C C31' H31D 107.8 . .
C33' C32' C31' 111.7(6) . .
C33' C32' H32C 109.3 . .
C31' C32' H32C 109.3 . .
C33' C32' H32D 109.3 . .
C31' C32' H32D 109.3 . .
H32C C32' H32D 107.9 . .
C32' C33' C34' 113.2(6) . .
C32' C33' H33C 108.9 . .
C34' C33' H33C 108.9 . .
C32' C33' H33D 108.9 . .
C34' C33' H33D 108.9 . .
H33C C33' H33D 107.8 . .
C35' C34' C33' 112.2(6) . .
C35' C34' H34C 109.2 . .
C33' C34' H34C 109.2 . .
C35' C34' H34D 109.2 . .
C33' C34' H34D 109.2 . .
H34C C34' H34D 107.9 . .
C36' C35' C34' 114.4(6) . .
C36' C35' H35C 108.7 . .
C34' C35' H35C 108.7 . .
C36' C35' H35D 108.7 . .
C34' C35' H35D 108.7 . .
H35C C35' H35D 107.6 . .
C37' C36' C35' 112.7(6) . .
C37' C36' H36C 109.0 . .
C35' C36' H36C 109.0 . .
C37' C36' H36D 109.0 . .
C35' C36' H36D 109.0 . .
H36C C36' H36D 107.8 . .
C38' C37' C36' 114.9(7) . .
C38' C37' H37C 108.5 . .
C36' C37' H37C 108.5 . .
C38' C37' H37D 108.5 . .
C36' C37' H37D 108.5 . .
H37C C37' H37D 107.5 . .
C37' C38' H38D 109.5 . .
C37' C38' H38E 109.5 . .
H38D C38' H38E 109.5 . .
C37' C38' H38F 109.5 . .
H38D C38' H38F 109.5 . .
H38E C38' H38F 109.5 . .
C3B C3A C2 67.7(8) . .
C3A C3B C4A 126.6(12) . .
C3A C3B C2 65.3(8) . .
C4A C3B C2 105.0(10) . .
C3A C3B C4B 164.3(12) . .
C4A C3B C4B 47.9(7) . .
C2 C3B C4B 100.6(8) . .
C3A C3B C8B 113.7(11) . .
C4A C3B C8B 56.8(8) . .
C2 C3B C8B 54.4(6) . .
C4B C3B C8B 50.7(6) . .
C4B C4A C3B 75.4(10) . .
C4B C4A C8B 61.6(7) . .
C3B C4A C8B 70.8(9) . .
C4B C4A C5 109.2(9) . .
C3B C4A C5 104.9(9) . .
C8B C4A C5 53.5(6) . .
C4A C4B C8B 67.5(7) . .
C4A C4B C3B 56.7(7) . .
C8B C4B C3B 66.4(7) . .
C6B C6A C5 72.0(8) . .
C6A C6B C10A 124.7(13) . .
C6A C6B C5 58.2(7) . .
C10A C6B C5 103.9(10) . .
C6A C6B C10B 158.5(11) . .
C10A C6B C10B 54.5(8) . .
C5 C6B C10B 100.4(7) . .
C6A C6B C8A 108.6(10) . .
C10A C6B C8A 58.8(8) . .
C5 C6B C8A 54.2(5) . .
C10B C6B C8A 50.8(5) . .
C8B C8A C9 72.1(7) . .
C8B C8A C10B 174.5(13) . .
C9 C8A C10B 107.9(6) . .
C8B C8A C2 74.2(9) . .
C9 C8A C2 114.9(7) . .
C10B C8A C2 110.3(7) . .
C8B C8A C5 65.3(9) . .
C9 C8A C5 111.6(6) . .
C10B C8A C5 110.2(7) . .
C2 C8A C5 101.8(5) . .
C8B C8A C10A 127.7(10) . .
C9 C8A C10A 148.0(8) . .
C10B C8A C10A 55.1(6) . .
C2 C8A C10A 59.4(6) . .
C5 C8A C10A 100.2(6) . .
C8B C8A C6B 117.6(10) . .
C9 C8A C6B 147.9(8) . .
C10B C8A C6B 59.5(6) . .
C2 C8A C6B 97.1(6) . .
C5 C8A C6B 56.3(5) . .
C10A C8A C6B 52.4(5) . .
C8A C8B C5 77.3(9) . .
C8A C8B C9 68.9(7) . .
C5 C8B C9 116.4(8) . .
C8A C8B C4B 173.1(12) . .
C5 C8B C4B 109.2(9) . .
C9 C8B C4B 105.3(7) . .
C8A C8B C2 68.5(9) . .
C5 C8B C2 104.5(6) . .
C9 C8B C2 110.3(8) . .
C4B C8B C2 111.2(9) . .
C8A C8B C4A 136.0(10) . .
C5 C8B C4A 64.1(7) . .
C9 C8B C4A 147.2(9) . .
C4B C8B C4A 50.9(6) . .
C2 C8B C4A 100.5(7) . .
C8A C8B C3B 119.3(11) . .
C5 C8B C3B 99.2(7) . .
C9 C8B C3B 144.3(10) . .
C4B C8B C3B 62.9(7) . .
C2 C8B C3B 53.7(6) . .
C4A C8B C3B 52.4(6) . .
C10B C10A C6B 67.1(9) . .
C10B C10A C2 107.9(8) . .
C6B C10A C2 106.4(10) . .
C10B C10A C8A 56.8(6) . .
C6B C10A C8A 68.8(8) . .
C2 C10A C8A 55.2(5) . .
C10A C10B C8A 68.1(7) . .
C10A C10B C6B 58.4(7) . .
C8A C10B C6B 69.7(7) . .

loop_
_geom_bond_atom_site_label_1
_geom_bond_atom_site_label_2
_geom_bond_distance
_geom_bond_site_symmetry_2
N1 C11 1.484(7) .
N1 H1A 0.8900 .
N1 H1B 0.8900 .
N1 H1C 0.8900 .
N2 C25 1.478(8) .
N2 H2A 0.8900 .
N2 H2B 0.8900 .
N2 H2C 0.8900 .
O1 C1 1.260(7) .
O2 C1 1.244(7) .
O3 O3 0.000(12) 1
O3 C7 1.243(7) .
O4 C7 1.264(7) .
C1 C2 1.553(8) .
C2 C8A 1.522(10) .
C2 C3A 1.532(13) .
C2 C3B 1.560(14) .
C2 C8B 1.574(13) .
C2 C10A 1.596(14) .
C5 C6A 1.457(13) .
C5 C8B 1.479(13) .
C5 C7 1.545(7) .
C5 C8A 1.589(10) .
C5 C6B 1.631(14) .
C5 C4A 1.657(14) .
C7 O3 1.243(7) 1
C9 C8A 1.469(9) .
C9 C8B 1.498(10) .
C9 H9A 0.9700 .
C9 H9B 0.9700 .
C11 C12 1.517(8) .
C11 H11A 0.9700 .
C11 H11B 0.9700 .
C12 C13 1.520(7) .
C12 H12A 0.9700 .
C12 H12B 0.9700 .
C13 C14 1.535(8) .
C13 H13A 0.9700 .
C13 H13B 0.9700 .
C14 C15 1.512(8) .
C14 H14A 0.9700 .
C14 H14B 0.9700 .
C15 C16 1.514(8) .
C15 H15A 0.9700 .
C15 H15B 0.9700 .
C16 C17 1.528(8) .
C16 H16A 0.9700 .
C16 H16B 0.9700 .
C17 C18 1.518(8) .
C17 H17A 0.9700 .
C17 H17B 0.9700 .
C18 C19 1.508(9) .
C18 H18A 0.9700 .
C18 H18B 0.9700 .
C19 C20 1.513(9) .
C19 H19A 0.9700 .
C19 H19B 0.9700 .
C20 C21 1.530(10) .
C20 H20A 0.9700 .
C20 H20B 0.9700 .
C21 C22A 1.358(16) .
C21 C22B 1.735(16) .
C21 H21 0.9800 .
C22A C22B 0.799(16) .
C22A C23B 1.40(2) .
C22A C23A 1.514(19) .
C22A C24B 1.93(3) .
C22B C23B 1.45(2) .
C23A C24B 0.81(2) .
C23A C23B 1.21(2) .
C23A C24A 1.51(2) .
C23B C24A 1.41(2) .
C23B C24B 1.47(3) .
C24A C24B 1.14(3) .
C27A C27B 0.60(2) .
C27A C26 1.65(2) .
C27A C28 1.72(2) .
C27B C28 1.463(19) .
C27B C26 1.491(16) .
C25 C26 1.526(13) .
C25 H25A 0.9700 .
C25 H25B 0.9700 .
C26 H26 0.9800 .
C28 C29 1.513(11) .
C28 H28 0.9800 .
C29 C30 1.544(10) .
C29 H29A 0.9700 .
C29 H29B 0.9700 .
C30 C31 1.539(10) .
C30 H30A 0.9700 .
C30 H30B 0.9700 .
C31 C32 1.528(9) .
C31 H31A 0.9700 .
C31 H31B 0.9700 .
C32 C33 1.538(9) .
C32 H32A 0.9700 .
C32 H32B 0.9700 .
C33 C34 1.491(9) .
C33 H33A 0.9700 .
C33 H33B 0.9700 .
C34 C35 1.500(9) .
C34 H34A 0.9700 .
C34 H34B 0.9700 .
C35 C36 1.487(9) .
C35 H35A 0.9700 .
C35 H35B 0.9700 .
C36 C37 1.472(10) .
C36 H36A 0.9700 .
C36 H36B 0.9700 .
C37 C38 1.512(11) .
C37 H37A 0.9700 .
C37 H37B 0.9700 .
C38 H38A 0.9600 .
C38 H38B 0.9600 .
C38 H38C 0.9600 .
N1' C11' 1.488(7) .
N1' H1'1 0.8900 .
N1' H1'2 0.8900 .
N1' H1'3 0.8900 .
N2' C25' 1.480(6) .
N2' H2'1 0.8900 .
N2' H2'2 0.8900 .
N2' H2'3 0.8900 .
O1' O1' 0.000(11) 1
O1' C1' 1.267(7) .
O2' C1' 1.261(7) .
O3' O3' 0.000(14) 1
O3' C7' 1.233(7) .
O4' O4' 0.000(13) 1
O4' C7' 1.264(7) .
C1' O1' 1.267(7) 1
C1' C2' 1.510(7) .
C2' C3' 1.546(8) .
C2' C8' 1.570(7) .
C2' H2' 0.9800 .
C3' C4' 1.539(7) .
C3' H3'1 0.9700 .
C3' H3'2 0.9700 .
C4' C5' 1.546(7) .
C4' H4'1 0.9700 .
C4' H4'2 0.9700 .
C5' C7' 1.548(8) .
C5' C6' 1.553(7) .
C5' C8' 1.566(7) .
C6' H6'1 0.9600 .
C6' H6'2 0.9600 .
C6' H6'3 0.9600 .
C7' O3' 1.233(7) 1
C7' O4' 1.264(7) 1
C8' C10' 1.514(6) .
C8' C9' 1.547(6) .
C9' H9'1 0.9600 .
C9' H9'2 0.9600 .
C9' H9'3 0.9600 .
C10' H10A 0.9600 .
C10' H10B 0.9600 .
C10' H10C 0.9600 .
C11' C12' 1.549(8) .
C11' H11C 0.9700 .
C11' H11D 0.9700 .
C12' C13' 1.544(9) .
C12' H12C 0.9700 .
C12' H12D 0.9700 .
C13' C14' 1.488(9) .
C13' H13C 0.9700 .
C13' H13D 0.9700 .
C14' C15' 1.532(7) .
C14' H14C 0.9700 .
C14' H14D 0.9700 .
C15' C16' 1.508(8) .
C15' H15C 0.9700 .
C15' H15D 0.9700 .
C16' C17' 1.498(8) .
C16' H16C 0.9700 .
C16' H16D 0.9700 .
C17' C18' 1.542(8) .
C17' H17C 0.9700 .
C17' H17D 0.9700 .
C18' C19' 1.524(8) .
C18' H18C 0.9700 .
C18' H18D 0.9700 .
C19' C20' 1.538(9) .
C19' H19C 0.9700 .
C19' H19D 0.9700 .
C20' C21' 1.508(8) .
C20' H20C 0.9700 .
C20' H20D 0.9700 .
C21' C22' 1.550(9) .
C21' H21A 0.9700 .
C21' H21B 0.9700 .
C22' C23' 1.510(9) .
C22' H22A 0.9700 .
C22' H22C 0.9700 .
C23' C24' 1.475(11) .
C23' H23A 0.9700 .
C23' H23B 0.9700 .
C24' H24C 0.9600 .
C24' H24D 0.9600 .
C24' H24E 0.9600 .
C25' C26' 1.526(8) .
C25' H25C 0.9700 .
C25' H25D 0.9700 .
C26' C27' 1.543(8) .
C26' H26A 0.9700 .
C26' H26B 0.9700 .
C27' C28' 1.524(9) .
C27' H27C 0.9700 .
C27' H27D 0.9700 .
C28' C29' 1.519(8) .
C28' H28A 0.9700 .
C28' H28B 0.9700 .
C29' C30' 1.537(8) .
C29' H29C 0.9700 .
C29' H29D 0.9700 .
C30' C31' 1.514(8) .
C30' H30C 0.9700 .
C30' H30D 0.9700 .
C31' C32' 1.531(8) .
C31' H31C 0.9700 .
C31' H31D 0.9700 .
C32' C33' 1.525(8) .
C32' H32C 0.9700 .
C32' H32D 0.9700 .
C33' C34' 1.537(8) .
C33' H33C 0.9700 .
C33' H33D 0.9700 .
C34' C35' 1.527(9) .
C34' H34C 0.9700 .
C34' H34D 0.9700 .
C35' C36' 1.522(8) .
C35' H35C 0.9700 .
C35' H35D 0.9700 .
C36' C37' 1.518(9) .
C36' H36C 0.9700 .
C36' H36D 0.9700 .
C37' C38' 1.478(9) .
C37' H37C 0.9700 .
C37' H37D 0.9700 .
C38' H38D 0.9600 .
C38' H38E 0.9600 .
C38' H38F 0.9600 .
C3A C3B 1.235(17) .
C3B C4A 1.547(18) .
C3B C4B 1.790(17) .
C3B C8B 1.842(17) .
C4A C4B 1.372(16) .
C4A C8B 1.632(16) .
C4B C8B 1.555(13) .
C6A C6B 1.309(18) .
C6B C10A 1.559(16) .
C6B C10B 1.686(16) .
C6B C8A 1.836(15) .
C8A C8B 0.991(11) .
C8A C10B 1.518(12) .
C8A C10A 1.684(14) .
C10A C10B 1.489(17) .

loop_
_geom_hbond_atom_site_label_D
_geom_hbond_atom_site_label_H
_geom_hbond_atom_site_label_A
_geom_hbond_distance_DH
_geom_hbond_distance_HA
_geom_hbond_distance_DA
_geom_hbond_angle_DHA
_geom_hbond_site_symmetry_A
N2' H2'3 O4' 0.89 2.57 3.212(6) 129.8 1
N2' H2'3 O3' 0.89 1.85 2.736(6) 171.4 1
N2' H2'2 O1' 0.89 1.90 2.776(6) 167.5 2_546
N2' H2'1 O4 0.89 1.95 2.781(6) 154.0 1_455
N1' H1'3 O1 0.89 2.57 3.270(6) 136.4 1_565
N1' H1'3 O2 0.89 1.88 2.744(7) 163.9 1_565
N1' H1'2 O4 0.89 1.91 2.789(6) 171.2 2_656
N1' H1'1 O1' 0.89 1.95 2.771(6) 152.4 1
N2 H2C O1 0.89 1.91 2.767(6) 160.7 1_455
N2 H2B O4' 0.89 1.95 2.794(6) 157.1 2_546
N2 H2A O1' 0.89 2.67 3.288(6) 127.2 1_545
N2 H2A O2' 0.89 1.84 2.727(7) 177.4 1_545
N1 H1C O4' 0.89 1.91 2.744(6) 155.6 1
N1 H1B O1 0.89 1.93 2.785(6) 160.7 2_656
N1 H1A O3 0.89 1.88 2.767(7) 177.6 1
